data_8105459
loop_
_publ_author_name
'Zhai, Shengxian'
'Yu, Youzhu'
'Niu, Yongsheng'
'Han, Chuchu'

_publ_section_title
;
 Crystal structure of (4aS,5S,6aS,6a1S, 10aS)-4a,5,6a,6a
 1,9,10-hexahydro-7H-4,5-methanocyclobuta[4,5]naphtho[8a,1-b]pyran-6(2H)-one,
 C15H16O2
;
_journal_issue 6
_journal_name_full 'Zeitschrift f\"ur Kristallographie - New Crystal Structures'
_journal_page_first 1335
_journal_page_last 1337
_journal_paper_doi 10.1515/ncrs-2020-0304
_journal_volume 235
_journal_year 2020
_chemical_formula_moiety 'C15 H16 O2'
_chemical_formula_sum 'C15 H16 O2'
_chemical_formula_weight 228.28
_space_group_crystal_system triclinic
_space_group_IT_number 2
_space_group_name_Hall '-P 1'
_space_group_name_H-M_alt 'P -1'
_atom_sites_solution_hydrogens geom
_cell_angle_alpha 92.790(7)
_cell_angle_beta 100.516(7)
_cell_angle_gamma 106.105(6)
_cell_formula_units_Z 2
_cell_length_a 5.6034(7)
_cell_length_b 8.7105(11)
_cell_length_c 12.5661(16)
_cell_measurement_reflns_used 3876
_cell_measurement_temperature 296(2)
_cell_measurement_theta_max 28.48
_cell_measurement_theta_min 3.87
_cell_volume 576.15(13)
_computing_molecular_graphics 'Olex2 (Dolomanov et al., 2009)'
_computing_publication_material 'Olex2 (Dolomanov et al., 2009)'
_computing_structure_refinement 'XL (Sheldrick, 2008)'
_diffrn_ambient_temperature 296.15
_diffrn_measured_fraction_theta_full 0.992
_diffrn_measured_fraction_theta_max 0.983
_diffrn_measurement_device_type 'Bruker APEX-II CCD'
_diffrn_measurement_method '\f and \w scans'
_diffrn_radiation_type MoK\a
_diffrn_radiation_wavelength 0.71073
_diffrn_reflns_av_R_equivalents 0.0129
_diffrn_reflns_av_unetI/netI 0.0179
_diffrn_reflns_Laue_measured_fraction_full 0.992
_diffrn_reflns_Laue_measured_fraction_max 0.983
_diffrn_reflns_limit_h_max 7
_diffrn_reflns_limit_h_min -6
_diffrn_reflns_limit_k_max 11
_diffrn_reflns_limit_k_min -11
_diffrn_reflns_limit_l_max 16
_diffrn_reflns_limit_l_min -16
_diffrn_reflns_number 5634
_diffrn_reflns_point_group_measured_fraction_full 0.992
_diffrn_reflns_point_group_measured_fraction_max 0.983
_diffrn_reflns_theta_full 25.242
_diffrn_reflns_theta_max 28.503
_diffrn_reflns_theta_min 3.866
_diffrn_standards_number 0
_exptl_absorpt_coefficient_mu 0.086
_exptl_absorpt_correction_type none
_exptl_crystal_colour colorless
_exptl_crystal_density_diffrn 1.316
_exptl_crystal_description block
_exptl_crystal_F_000 244
_exptl_crystal_size_max 0.18
_exptl_crystal_size_mid 0.16
_exptl_crystal_size_min 0.14
_refine_diff_density_max 0.297
_refine_diff_density_min -0.262
_refine_diff_density_rms 0.047
_refine_ls_extinction_coef .
_refine_ls_extinction_method none
_refine_ls_goodness_of_fit_ref 1.061
_refine_ls_hydrogen_treatment constr
_refine_ls_matrix_type full
_refine_ls_number_parameters 154
_refine_ls_number_reflns 2869
_refine_ls_number_restraints 0
_refine_ls_restrained_S_all 1.061
_refine_ls_R_factor_all 0.0516
_refine_ls_R_factor_gt 0.0476
_refine_ls_shift/su_max 0.000
_refine_ls_shift/su_mean 0.000
_refine_ls_structure_factor_coef Fsqd
_refine_ls_weighting_details 'w=1/[\s^2^(Fo^2^)+(0.0716P)^2^+0.1386P] where P=(Fo^2^+2Fc^2^)/3'
_refine_ls_weighting_scheme calc
_refine_ls_wR_factor_gt 0.1305
_refine_ls_wR_factor_ref 0.1348
_reflns_Friedel_coverage 0.000
_reflns_Friedel_fraction_full .
_reflns_Friedel_fraction_max .
_reflns_number_gt 2588
_reflns_number_total 2869
_reflns_threshold_expression 'I > 2\s(I)'
_cod_data_source_file suppl_ncrs-2020-0304_suppl.cif
_cod_data_source_block 2_a
_cod_database_code 8105459
_shelx_space_group_comment
;
The symmetry employed for this shelxl refinement is uniquely defined
by the following loop, which should always be used as a source of
symmetry information in preference to the above space-group names.
They are only intended as comments.
;
_shelx_estimated_absorpt_t_max 0.988
_shelx_estimated_absorpt_t_min 0.985
_olex2_refinement_description
;
1. Fixed Uiso
 At 1.2 times of:
  All C(H) groups, All C(H,H) groups
2.a Ternary CH refined with riding coordinates:
 C8(H8), C11(H11), C10(H10), C7(H7)
2.b Secondary CH2 refined with riding coordinates:
 C2(H2A,H2B), C15(H15A,H15B), C12(H12A,H12B), C3(H3A,H3B), C6(H6A,H6B)
2.c Aromatic/amide H refined with riding coordinates:
 C14(H14), C4(H4)
;

loop_
_space_group_symop_operation_xyz
'x, y, z'
'-x, -y, -z'

loop_
_atom_site_label
_atom_site_type_symbol
_atom_site_fract_x
_atom_site_fract_y
_atom_site_fract_z
_atom_site_U_iso_or_equiv
_atom_site_adp_type
_atom_site_occupancy
_atom_site_site_symmetry_order
_atom_site_calc_flag
_atom_site_refinement_flags_posn
_atom_site_refinement_flags_adp
_atom_site_refinement_flags_occupancy
_atom_site_disorder_assembly
_atom_site_disorder_group
C1 C 0.5765(2) 0.28624(13) 0.82412(9) 0.0285(2) Uani 1 1 d . . . . .
C2 C 0.5558(3) 0.26267(16) 0.94308(9) 0.0391(3) Uani 1 1 d . . . . .
H2A H 0.5755 0.3660 0.9817 0.047 Uiso 1 1 calc R . . . .
H2B H 0.6937 0.2231 0.9772 0.047 Uiso 1 1 calc R . . . .
C3 C 0.3021(3) 0.14482(18) 0.95458(11) 0.0467(3) Uani 1 1 d . . . . .
H3A H 0.3258 0.1014 1.0241 0.056 Uiso 1 1 calc R . . . .
H3B H 0.1780 0.2034 0.9547 0.056 Uiso 1 1 calc R . . . .
C4 C 0.1998(3) 0.00867(16) 0.86580(12) 0.0446(3) Uani 1 1 d . . . . .
H4 H 0.0476 -0.0689 0.8658 0.053 Uiso 1 1 calc R . . . .
C5 C 0.3241(2) -0.00193(14) 0.78757(11) 0.0384(3) Uani 1 1 d . . . . .
C6 C 0.2710(3) -0.08108(16) 0.67263(12) 0.0494(3) Uani 1 1 d . . . . .
H6A H 0.0979 -0.0989 0.6335 0.059 Uiso 1 1 calc R . . . .
H6B H 0.3238 -0.1777 0.6668 0.059 Uiso 1 1 calc R . . . .
C7 C 0.4652(2) 0.07387(15) 0.64600(10) 0.0388(3) Uani 1 1 d . . . . .
H7 H 0.5952 0.0493 0.6112 0.047 Uiso 1 1 calc R . . . .
C8 C 0.5586(2) 0.12234(13) 0.77144(9) 0.0320(2) Uani 1 1 d . . . . .
H8 H 0.7116 0.0909 0.7989 0.038 Uiso 1 1 calc R . . . .
C9 C 0.3424(3) 0.18610(16) 0.58708(10) 0.0424(3) Uani 1 1 d . . . . .
C10 C 0.2093(2) 0.27689(16) 0.64884(10) 0.0372(3) Uani 1 1 d . . . . .
H10 H 0.0339 0.2155 0.6488 0.045 Uiso 1 1 calc R . . . .
C11 C 0.3650(2) 0.35065(13) 0.76518(9) 0.0300(2) Uani 1 1 d . . . . .
H11 H 0.2509 0.3617 0.8137 0.036 Uiso 1 1 calc R . . . .
C12 C 0.2343(3) 0.45022(18) 0.61695(12) 0.0487(3) Uani 1 1 d . . . . .
H12A H 0.2835 0.4689 0.5475 0.058 Uiso 1 1 calc R . . . .
H12B H 0.0897 0.4882 0.6230 0.058 Uiso 1 1 calc R . . . .
C13 C 0.4513(3) 0.50382(15) 0.71406(11) 0.0406(3) Uani 1 1 d . . . . .
C14 C 0.6835(3) 0.60222(16) 0.73953(13) 0.0502(3) Uani 1 1 d . . . . .
H14 H 0.7365 0.6923 0.7034 0.060 Uiso 1 1 calc R . . . .
C15 C 0.8560(3) 0.55846(15) 0.83100(12) 0.0469(3) Uani 1 1 d . . . . .
H15A H 1.0308 0.6164 0.8307 0.056 Uiso 1 1 calc R . . . .
H15B H 0.8185 0.5895 0.8998 0.056 Uiso 1 1 calc R . . . .
O1 O 0.3476(3) 0.20177(19) 0.49237(9) 0.0831(5) Uani 1 1 d . . . . .
O2 O 0.82422(15) 0.38882(10) 0.82021(7) 0.0375(2) Uani 1 1 d . . . . .

loop_
_atom_site_aniso_label
_atom_site_aniso_U_11
_atom_site_aniso_U_22
_atom_site_aniso_U_33
_atom_site_aniso_U_23
_atom_site_aniso_U_13
_atom_site_aniso_U_12
O2 0.0252(4) 0.0355(4) 0.0482(5) -0.0022(4) 0.0043(3) 0.0064(3)
O1 0.1360(14) 0.0953(10) 0.0349(6) 0.0120(6) 0.0264(7) 0.0544(10)
C8 0.0298(5) 0.0314(5) 0.0364(6) 0.0018(4) 0.0057(4) 0.0125(4)
C11 0.0270(5) 0.0349(5) 0.0309(5) 0.0050(4) 0.0067(4) 0.0129(4)
C2 0.0446(7) 0.0472(7) 0.0274(5) 0.0037(5) 0.0029(5) 0.0193(5)
C13 0.0453(7) 0.0358(6) 0.0449(7) 0.0103(5) 0.0089(5) 0.0179(5)
C10 0.0275(5) 0.0468(7) 0.0342(6) 0.0080(5) 0.0006(4) 0.0086(5)
C5 0.0389(6) 0.0297(5) 0.0464(7) 0.0086(5) 0.0073(5) 0.0099(5)
C1 0.0253(5) 0.0315(5) 0.0289(5) 0.0016(4) 0.0038(4) 0.0099(4)
C9 0.0467(7) 0.0438(7) 0.0300(6) -0.0012(5) 0.0044(5) 0.0057(5)
C7 0.0391(6) 0.0373(6) 0.0380(6) -0.0059(5) 0.0106(5) 0.0081(5)
C14 0.0538(8) 0.0321(6) 0.0619(9) 0.0095(6) 0.0115(7) 0.0077(5)
C15 0.0410(7) 0.0340(6) 0.0565(8) -0.0063(5) 0.0042(6) 0.0019(5)
C4 0.0430(7) 0.0421(7) 0.0517(7) 0.0194(6) 0.0156(6) 0.0112(5)
C12 0.0472(7) 0.0572(8) 0.0464(7) 0.0196(6) 0.0046(6) 0.0238(6)
C3 0.0535(8) 0.0586(8) 0.0369(6) 0.0162(6) 0.0187(6) 0.0229(6)
C6 0.0530(8) 0.0323(6) 0.0555(8) -0.0040(5) 0.0085(6) 0.0036(5)

loop_
_atom_type_symbol
_atom_type_description
_atom_type_scat_dispersion_real
_atom_type_scat_dispersion_imag
_atom_type_scat_source
C C 0.0033 0.0016 'International Tables Vol C Tables 4.2.6.8 and 6.1.1.4'
H H 0.0000 0.0000 'International Tables Vol C Tables 4.2.6.8 and 6.1.1.4'
O O 0.0106 0.0060 'International Tables Vol C Tables 4.2.6.8 and 6.1.1.4'

loop_
_geom_angle_atom_site_label_1
_geom_angle_atom_site_label_2
_geom_angle_atom_site_label_3
_geom_angle
_geom_angle_site_symmetry_1
_geom_angle_site_symmetry_3
C15 O2 C1 116.23(9) . .
C5 C8 H8 111.1 . .
C5 C8 C1 110.98(9) . .
C5 C8 C7 88.14(9) . .
C1 C8 H8 111.1 . .
C1 C8 C7 122.27(10) . .
C7 C8 H8 111.1 . .
C13 C11 H11 110.4 . .
C13 C11 C10 85.84(9) . .
C13 C11 C1 115.84(10) . .
C10 C11 H11 110.4 . .
C1 C11 H11 110.4 . .
C1 C11 C10 121.77(9) . .
H2A C2 H2B 107.7 . .
C1 C2 H2A 108.9 . .
C1 C2 H2B 108.9 . .
C1 C2 C3 113.47(10) . .
C3 C2 H2A 108.9 . .
C3 C2 H2B 108.9 . .
C11 C13 C12 92.92(10) . .
C14 C13 C11 123.76(12) . .
C14 C13 C12 138.92(14) . .
C11 C10 H10 112.9 . .
C9 C10 C11 113.27(9) . .
C9 C10 H10 112.9 . .
C9 C10 C12 113.79(11) . .
C12 C10 C11 88.88(9) . .
C12 C10 H10 112.9 . .
C8 C5 C6 92.49(10) . .
C4 C5 C8 125.45(12) . .
C4 C5 C6 138.57(13) . .
O2 C1 C8 106.41(8) . .
O2 C1 C11 111.78(9) . .
O2 C1 C2 109.95(9) . .
C8 C1 C11 111.08(9) . .
C8 C1 C2 105.58(9) . .
C11 C1 C2 111.73(9) . .
O1 C9 C10 121.15(14) . .
O1 C9 C7 120.92(14) . .
C7 C9 C10 117.92(11) . .
C8 C7 H7 112.8 . .
C8 C7 C6 87.92(9) . .
C9 C7 C8 114.41(10) . .
C9 C7 H7 112.8 . .
C9 C7 C6 113.80(11) . .
C6 C7 H7 112.8 . .
C13 C14 H14 122.5 . .
C13 C14 C15 115.07(13) . .
C15 C14 H14 122.5 . .
O2 C15 C14 110.55(10) . .
O2 C15 H15A 109.5 . .
O2 C15 H15B 109.5 . .
C14 C15 H15A 109.5 . .
C14 C15 H15B 109.5 . .
H15A C15 H15B 108.1 . .
C5 C4 H4 119.8 . .
C5 C4 C3 120.42(12) . .
C3 C4 H4 119.8 . .
C13 C12 C10 85.99(9) . .
C13 C12 H12A 114.3 . .
C13 C12 H12B 114.3 . .
C10 C12 H12A 114.3 . .
C10 C12 H12B 114.3 . .
H12A C12 H12B 111.5 . .
C2 C3 H3A 108.9 . .
C2 C3 H3B 108.9 . .
C4 C3 C2 113.46(11) . .
C4 C3 H3A 108.9 . .
C4 C3 H3B 108.9 . .
H3A C3 H3B 107.7 . .
C5 C6 C7 87.61(9) . .
C5 C6 H6A 114.1 . .
C5 C6 H6B 114.1 . .
C7 C6 H6A 114.1 . .
C7 C6 H6B 114.1 . .
H6A C6 H6B 111.2 . .

loop_
_geom_bond_atom_site_label_1
_geom_bond_atom_site_label_2
_geom_bond_distance
_geom_bond_site_symmetry_2
O2 C1 1.4385(13) .
O2 C15 1.4351(15) .
O1 C9 1.2093(17) .
C8 H8 0.9800 .
C8 C5 1.5064(16) .
C8 C1 1.5136(15) .
C8 C7 1.5646(16) .
C11 H11 0.9800 .
C11 C13 1.5051(16) .
C11 C10 1.5630(16) .
C11 C1 1.5350(14) .
C2 H2A 0.9700 .
C2 H2B 0.9700 .
C2 C1 1.5395(16) .
C2 C3 1.541(2) .
C13 C14 1.316(2) .
C13 C12 1.5078(19) .
C10 H10 0.9800 .
C10 C9 1.5042(19) .
C10 C12 1.5563(19) .
C5 C4 1.3178(19) .
C5 C6 1.5107(19) .
C9 C7 1.495(2) .
C7 H7 0.9800 .
C7 C6 1.5749(19) .
C14 H14 0.9300 .
C14 C15 1.497(2) .
C15 H15A 0.9700 .
C15 H15B 0.9700 .
C4 H4 0.9300 .
C4 C3 1.497(2) .
C12 H12A 0.9700 .
C12 H12B 0.9700 .
C3 H3A 0.9700 .
C3 H3B 0.9700 .
C6 H6A 0.9700 .
C6 H6B 0.9700 .

loop_
_geom_torsion_atom_site_label_1
_geom_torsion_atom_site_label_2
_geom_torsion_atom_site_label_3
_geom_torsion_atom_site_label_4
_geom_torsion
_geom_torsion_site_symmetry_1
_geom_torsion_site_symmetry_2
_geom_torsion_site_symmetry_3
_geom_torsion_site_symmetry_4
O1 C9 C7 C8 152.02(15) . . . .
O1 C9 C7 C6 -108.96(17) . . . .
C8 C5 C4 C3 -6.0(2) . . . .
C8 C5 C6 C7 -14.99(10) . . . .
C8 C7 C6 C5 14.41(9) . . . .
C11 C13 C14 C15 -4.7(2) . . . .
C11 C13 C12 C10 -19.34(10) . . . .
C11 C10 C9 O1 -136.04(15) . . . .
C11 C10 C9 C7 44.81(15) . . . .
C11 C10 C12 C13 18.58(10) . . . .
C13 C11 C10 C9 96.90(11) . . . .
C13 C11 C10 C12 -18.62(9) . . . .
C13 C11 C1 O2 0.72(13) . . . .
C13 C11 C1 C8 -117.97(11) . . . .
C13 C11 C1 C2 124.41(11) . . . .
C13 C14 C15 O2 42.81(18) . . . .
C10 C11 C13 C14 -141.12(14) . . . .
C10 C11 C13 C12 19.26(10) . . . .
C10 C11 C1 O2 102.55(11) . . . .
C10 C11 C1 C8 -16.14(14) . . . .
C10 C11 C1 C2 -133.76(11) . . . .
C10 C9 C7 C8 -28.83(16) . . . .
C10 C9 C7 C6 70.19(14) . . . .
C5 C8 C1 O2 170.54(9) . . . .
C5 C8 C1 C11 -67.59(12) . . . .
C5 C8 C1 C2 53.71(12) . . . .
C5 C8 C7 C9 100.83(11) . . . .
C5 C8 C7 C6 -14.45(9) . . . .
C5 C4 C3 C2 -0.18(18) . . . .
C1 O2 C15 C14 -61.88(15) . . . .
C1 C8 C5 C4 -23.12(17) . . . .
C1 C8 C5 C6 139.12(10) . . . .
C1 C8 C7 C9 -12.94(16) . . . .
C1 C8 C7 C6 -128.23(11) . . . .
C1 C11 C13 C14 -17.67(18) . . . .
C1 C11 C13 C12 142.71(10) . . . .
C1 C11 C10 C9 -21.06(15) . . . .
C1 C11 C10 C12 -136.58(11) . . . .
C1 C2 C3 C4 35.13(15) . . . .
C9 C10 C12 C13 -96.46(12) . . . .
C9 C7 C6 C5 -101.44(11) . . . .
C7 C8 C5 C4 -147.16(13) . . . .
C7 C8 C5 C6 15.08(10) . . . .
C7 C8 C1 O2 -87.86(12) . . . .
C7 C8 C1 C11 34.01(14) . . . .
C7 C8 C1 C2 155.31(10) . . . .
C14 C13 C12 C10 135.52(18) . . . .
C15 O2 C1 C8 159.74(10) . . . .
C15 O2 C1 C11 38.31(13) . . . .
C15 O2 C1 C2 -86.38(12) . . . .
C4 C5 C6 C7 142.95(17) . . . .
C12 C13 C14 C15 -154.05(16) . . . .
C12 C10 C9 O1 -36.47(19) . . . .
C12 C10 C9 C7 144.39(12) . . . .
C3 C2 C1 O2 -176.08(10) . . . .
C3 C2 C1 C8 -61.68(12) . . . .
C3 C2 C1 C11 59.20(13) . . . .
C6 C5 C4 C3 -158.57(15) . . . .
